data_7221524
loop_
_publ_author_name
'Woski, M.'
'Mitzel, N.W.'

_publ_section_title
;
 Trifluoromethylated compounds with SiNN and SiON backbone, and the
 crystal structures of trimethyl- and trichloro(trifluoromethyl)silane
;
_journal_name_full
;
Zeitschrift fuer Naturforschung, Teil B. Anorganische Chemie, Organische 
Chemie (42,1987-)
;
_journal_page_first 83
_journal_page_last 92
_journal_volume 64
_journal_year 2009
_chemical_formula_sum 'C4 H9 F3 Si'
_chemical_name_systematic '(C H3)3 (C F3) Si'
_space_group_IT_number 11
_symmetry_space_group_name_Hall '-P 2yb'
_symmetry_space_group_name_H-M 'P 1 21/m 1'
_cell_angle_alpha 90
_cell_angle_beta 103.15
_cell_angle_gamma 90
_cell_formula_units_Z 2
_cell_length_a 6.331
_cell_length_b 9.595
_cell_length_c 6.472
_cell_volume 382.839
_citation_journal_id_ASTM ZNBSEN
_cod_data_source_file Woski_ZNBSEN_2009_1664.cif
_cod_data_source_block C4H9F3Si1
_cod_original_cell_volume 382.8386
_cod_original_formula_sum 'C4 H9 F3 Si1'
_cod_database_code 7221524

loop_
_symmetry_equiv_pos_as_xyz
x,y,z
-x,y+1/2,-z
-x,-y,-z
x,-y-1/2,z

loop_
_atom_site_label
_atom_site_type_symbol
_atom_site_fract_x
_atom_site_fract_y
_atom_site_fract_z
_atom_site_occupancy
_atom_site_U_iso_or_equiv
H5 H-1 1.1637 0.3317 0.3265 0.5 0.0
C1 C+2 0.8045 0.25 -0.0692 1 0.0
F1 F-1 0.8962 0.1381 -0.1349 1 0.0
H6 H-1 1.1637 0.1683 0.3265 0.5 0.0
F2 F-1 0.5996 0.25 -0.1969 1 0.0
H1 H-1 0.6598 0.0854 0.4208 1 0.0
H4 H-1 1.106 0.25 0.5161 1 0.0
Si1 Si+4 0.80756 0.25 0.22775 1 0.0
H3 H-1 0.5186 0.0932 0.1883 1 0.0
C3 C+2 1.0943 0.25 0.3656 1 0.0
C2 C+2 0.664 0.0909 0.2737 1 0.0
H2 H-1 0.7384 0.011 0.2361 1 0.0
